data_7154153
loop_
_publ_author_name
'Sun, Yong-Ming'
'Xin, Nana'
'Xu, Zhong-Yuan'
'Liu, Li-Juan'
'Meng, Fan-Jie'
'Zhang, He'
'Fu, Bao-Ci'
'Liang, Qiu-Ju'
'Zheng, Hong-Xing'
'Sun, Li-Jun'
'Zhao, Chang-Qiu'
'Han, Li-Biao'

_publ_section_title
;
 Addition of optically pure H-phosphinate to ketones: selectivity,
 stereochemistry and mechanism.
;
_journal_issue 46
_journal_name_full 'Organic &amp; biomolecular chemistry'
_journal_page_first 9457
_journal_paper_doi 10.1039/c4ob01574f
_journal_volume 12
_journal_year 2014
_chemical_absolute_configuration R
_chemical_formula_sum 'C22 H37 N0 O3 P'
_chemical_formula_weight 380.49
_chemical_name_systematic
; 
 ? 
;
_space_group_IT_number 1
_symmetry_cell_setting triclinic
_symmetry_space_group_name_Hall 'P 1'
_symmetry_space_group_name_H-M 'P 1'
_atom_sites_solution_hydrogens geom
_atom_sites_solution_primary direct
_atom_sites_solution_secondary difmap
_audit_creation_method SHELXL-97
_cell_angle_alpha 83.552(2)
_cell_angle_beta 82.7850(10)
_cell_angle_gamma 78.7770(10)
_cell_formula_units_Z 2
_cell_length_a 5.7766(4)
_cell_length_b 12.2080(12)
_cell_length_c 16.2225(15)
_cell_measurement_reflns_used 1829
_cell_measurement_temperature 293(2)
_cell_measurement_theta_max 28.3000
_cell_measurement_theta_min 2.5363
_cell_volume 1108.71(17)
_computing_cell_refinement 'Bruker FRAMBO'
_computing_data_collection 'Bruker FRAMBO'
_computing_data_reduction 'Bruker SAINT'
_computing_molecular_graphics 'Bruker SHELXTL'
_computing_publication_material 'Bruker SHELXTL'
_computing_structure_refinement 'SHELXL-97 (Sheldrick, 1997)'
_computing_structure_solution 'SHELXS-97 (Sheldrick, 1990)'
_diffrn_ambient_temperature 293(2)
_diffrn_measured_fraction_theta_full 0.999
_diffrn_measured_fraction_theta_max 0.999
_diffrn_measurement_device_type 'multiwire proportional'
_diffrn_measurement_method 'phi and omega scans'
_diffrn_radiation_monochromator graphite
_diffrn_radiation_source 'fine-focus sealed tube'
_diffrn_radiation_type MoK\a
_diffrn_radiation_wavelength 0.71073
_diffrn_reflns_av_R_equivalents 0.0346
_diffrn_reflns_av_sigmaI/netI 0.0717
_diffrn_reflns_limit_h_max 6
_diffrn_reflns_limit_h_min -6
_diffrn_reflns_limit_k_max 14
_diffrn_reflns_limit_k_min -14
_diffrn_reflns_limit_l_max 19
_diffrn_reflns_limit_l_min -14
_diffrn_reflns_number 6610
_diffrn_reflns_theta_full 25.02
_diffrn_reflns_theta_max 25.02
_diffrn_reflns_theta_min 2.54
_exptl_absorpt_coefficient_mu 0.141
_exptl_absorpt_correction_T_max 0.978
_exptl_absorpt_correction_T_min 0.967
_exptl_absorpt_correction_type multi-scan
_exptl_absorpt_process_details sadabs
_exptl_crystal_colour colorless
_exptl_crystal_density_diffrn 1.140
_exptl_crystal_density_method 'not measured'
_exptl_crystal_description block
_exptl_crystal_F_000 416
_exptl_crystal_size_max 0.32
_exptl_crystal_size_mid 0.20
_exptl_crystal_size_min 0.16
_refine_diff_density_max 0.228
_refine_diff_density_min -0.251
_refine_diff_density_rms 0.051
_refine_ls_abs_structure_details 'Flack H D (1983), Acta Cryst. A39, 876-881'
_refine_ls_abs_structure_Flack -0.12(9)
_refine_ls_extinction_method none
_refine_ls_goodness_of_fit_ref 1.032
_refine_ls_hydrogen_treatment mixed
_refine_ls_matrix_type full
_refine_ls_number_parameters 483
_refine_ls_number_reflns 5141
_refine_ls_number_restraints 3
_refine_ls_restrained_S_all 1.032
_refine_ls_R_factor_all 0.0534
_refine_ls_R_factor_gt 0.0435
_refine_ls_shift/su_max 0.000
_refine_ls_shift/su_mean 0.000
_refine_ls_structure_factor_coef Fsqd
_refine_ls_weighting_details 'calc w=1/[\s^2^(Fo^2^)+(0.0372P)^2^+0.0000P] where P=(Fo^2^+2Fc^2^)/3'
_refine_ls_weighting_scheme calc
_refine_ls_wR_factor_gt 0.0898
_refine_ls_wR_factor_ref 0.0973
_reflns_number_gt 4536
_reflns_number_total 5141
_reflns_threshold_expression >2sigma(I)
_cod_data_source_file c4ob01574f2.cif
_cod_data_source_block 121229d
_cod_depositor_comments
;
The following automatic conversions were performed:

'_symmetry_cell_setting' value 'Triclinic' changed to 'triclinic'
according to
/usr/data/users/saulius/crontab/automatic-downloads/rss-feeds/RSC/lib/dictionaries/cif_core.dic
dictionary named 'cif_core.dic' version 2.4.2 from 2011-04-26.

Automatic conversion script
Id: cif_fix_values 2827 2014-09-09 07:05:25Z andrius 

 Adding full bibliography for 7154151--7154157.cif.
;
_cod_original_sg_symbol_H-M 'P1   '
_cod_database_code 7154153

loop_
_symmetry_equiv_pos_as_xyz
'x, y, z'

loop_
_atom_site_label
_atom_site_type_symbol
_atom_site_fract_x
_atom_site_fract_y
_atom_site_fract_z
_atom_site_U_iso_or_equiv
_atom_site_adp_type
_atom_site_occupancy
_atom_site_symmetry_multiplicity
_atom_site_calc_flag
_atom_site_refinement_flags
P1 P 0.92067(14) 0.82379(7) 0.46314(6) 0.0146(2) Uani 1 1 d .
O4 O 0.7962(4) 0.72978(18) 0.51588(14) 0.0161(5) Uani 1 1 d .
O3 O 1.1492(4) 0.83488(19) 0.49189(15) 0.0192(6) Uani 1 1 d .
C15 C 0.8681(7) 0.5322(3) 0.5029(2) 0.0190(8) Uani 1 1 d .
H15A H 0.9223 0.5437 0.4440 0.023 Uiso 1 1 calc R
H15B H 0.6968 0.5393 0.5082 0.023 Uiso 1 1 calc R
C17 C 0.8645(6) 0.6059(3) 0.6427(2) 0.0153(8) Uani 1 1 d .
H17 H 0.6928 0.6081 0.6513 0.018 Uiso 1 1 calc R
C16 C 0.9312(6) 0.6221(3) 0.5481(2) 0.0163(8) Uani 1 1 d .
H16 H 1.1016 0.6227 0.5365 0.020 Uiso 1 1 calc R
C1 C 0.8056(6) 0.7350(3) 0.3250(2) 0.0182(8) Uani 1 1 d .
H1 H 0.6761 0.7154 0.3595 0.022 Uiso 1 1 calc R
C6 C 0.9591(6) 0.7915(3) 0.3562(2) 0.0164(8) Uani 1 1 d .
C20 C 0.9141(6) 0.6996(3) 0.6912(2) 0.0200(8) Uani 1 1 d .
H20 H 0.8502 0.7713 0.6614 0.024 Uiso 1 1 calc R
C18 C 0.9823(7) 0.4877(3) 0.6744(2) 0.0208(8) Uani 1 1 d .
H18A H 1.1534 0.4813 0.6654 0.025 Uiso 1 1 calc R
H18B H 0.9379 0.4754 0.7339 0.025 Uiso 1 1 calc R
C2 C 0.8440(7) 0.7076(3) 0.2431(2) 0.0234(9) Uani 1 1 d .
H2 H 0.7428 0.6685 0.2232 0.028 Uiso 1 1 calc R
C4 C 1.1834(7) 0.7975(3) 0.2202(2) 0.0239(9) Uani 1 1 d .
H4 H 1.3080 0.8199 0.1845 0.029 Uiso 1 1 calc R
C9 C 0.5885(6) 0.9564(3) 0.5647(2) 0.0203(8) Uani 1 1 d .
H9A H 0.7196 0.9554 0.5968 0.024 Uiso 1 1 calc R
H9B H 0.5220 0.8898 0.5837 0.024 Uiso 1 1 calc R
C5 C 1.1499(6) 0.8234(3) 0.3025(2) 0.0191(8) Uani 1 1 d .
H5 H 1.2534 0.8616 0.3220 0.023 Uiso 1 1 calc R
C22 C 0.7826(7) 0.6974(4) 0.7783(2) 0.0329(10) Uani 1 1 d .
H22A H 0.8430 0.6288 0.8100 0.049 Uiso 1 1 calc R
H22B H 0.6164 0.7018 0.7746 0.049 Uiso 1 1 calc R
H22C H 0.8053 0.7600 0.8053 0.049 Uiso 1 1 calc R
C19 C 0.9093(7) 0.3983(3) 0.6302(2) 0.0216(9) Uani 1 1 d .
H19A H 0.7390 0.4024 0.6412 0.026 Uiso 1 1 calc R
H19B H 0.9858 0.3247 0.6522 0.026 Uiso 1 1 calc R
C21 C 1.1787(7) 0.6974(3) 0.6940(3) 0.0280(9) Uani 1 1 d .
H21A H 1.1984 0.7599 0.7217 0.042 Uiso 1 1 calc R
H21B H 1.2562 0.7021 0.6381 0.042 Uiso 1 1 calc R
H21C H 1.2474 0.6288 0.7238 0.042 Uiso 1 1 calc R
C14 C 0.9778(7) 0.4133(3) 0.5363(2) 0.0214(8) Uani 1 1 d .
H14 H 1.1509 0.4051 0.5262 0.026 Uiso 1 1 calc R
C10 C 0.3969(6) 1.0603(3) 0.5836(2) 0.0229(9) Uani 1 1 d .
H10 H 0.3391 1.0956 0.5309 0.028 Uiso 1 1 calc R
C13 C 0.9015(7) 0.3263(3) 0.4903(2) 0.0260(9) Uani 1 1 d .
H13A H 0.9793 0.2526 0.5095 0.039 Uiso 1 1 calc R
H13B H 0.9445 0.3400 0.4315 0.039 Uiso 1 1 calc R
H13C H 0.7327 0.3313 0.5010 0.039 Uiso 1 1 calc R
C12 C 0.1888(7) 1.0252(3) 0.6406(3) 0.0316(10) Uani 1 1 d .
H12A H 0.2429 0.9895 0.6923 0.047 Uiso 1 1 calc R
H12B H 0.1223 0.9738 0.6141 0.047 Uiso 1 1 calc R
H12C H 0.0699 1.0903 0.6514 0.047 Uiso 1 1 calc R
C3 C 1.0349(7) 0.7391(3) 0.1906(2) 0.0233(9) Uani 1 1 d .
H3 H 1.0619 0.7205 0.1357 0.028 Uiso 1 1 calc R
C11 C 0.4986(7) 1.1461(3) 0.6233(3) 0.0347(11) Uani 1 1 d .
H11A H 0.3770 1.2105 0.6330 0.052 Uiso 1 1 calc R
H11B H 0.6280 1.1685 0.5865 0.052 Uiso 1 1 calc R
H11C H 0.5545 1.1131 0.6754 0.052 Uiso 1 1 calc R
P2 P 0.39664(15) 0.41429(8) 0.00013(6) 0.0186(2) Uani 1 1 d .
O5 O 0.5362(4) 0.3608(2) 0.07753(15) 0.0194(6) Uani 1 1 d .
O6 O 0.1571(4) 0.3861(2) 0.00315(16) 0.0254(7) Uani 1 1 d .
O1 O 0.8095(4) 0.4137(2) -0.09789(16) 0.0234(6) Uani 1 1 d .
H1A H 0.8852 0.3920 -0.0578 0.035 Uiso 1 1 calc R
C39 C 0.4895(6) 0.2293(3) 0.2011(2) 0.0177(8) Uani 1 1 d .
H39 H 0.6609 0.2197 0.2037 0.021 Uiso 1 1 calc R
C42 C 0.4512(7) 0.1370(3) 0.1492(2) 0.0227(9) Uani 1 1 d .
H42 H 0.5183 0.1545 0.0917 0.027 Uiso 1 1 calc R
C23 C 0.1993(7) 0.6346(3) -0.0424(2) 0.0256(9) Uani 1 1 d .
H23 H 0.0811 0.6050 -0.0613 0.031 Uiso 1 1 calc R
C36 C 0.3618(7) 0.4262(3) 0.3031(2) 0.0203(8) Uani 1 1 d .
H36 H 0.1884 0.4408 0.3051 0.024 Uiso 1 1 calc R
C27 C 0.5630(7) 0.6093(3) 0.0217(2) 0.0246(9) Uani 1 1 d .
H27 H 0.6895 0.5625 0.0453 0.030 Uiso 1 1 calc R
C28 C 0.3861(6) 0.5634(3) -0.0056(2) 0.0199(8) Uani 1 1 d .
C37 C 0.4412(7) 0.3071(3) 0.3412(2) 0.0219(8) Uani 1 1 d .
H37A H 0.6118 0.2926 0.3427 0.026 Uiso 1 1 calc R
H37B H 0.3672 0.2991 0.3981 0.026 Uiso 1 1 calc R
C40 C 0.4094(6) 0.3485(3) 0.1620(2) 0.0179(8) Uani 1 1 d .
H40 H 0.2381 0.3616 0.1580 0.021 Uiso 1 1 calc R
C43 C 0.5860(7) 0.0223(3) 0.1799(3) 0.0334(10) Uani 1 1 d .
H43A H 0.5223 0.0017 0.2357 0.050 Uiso 1 1 calc R
H43B H 0.7509 0.0257 0.1792 0.050 Uiso 1 1 calc R
H43C H 0.5696 -0.0325 0.1440 0.050 Uiso 1 1 calc R
C31 C 0.6638(7) 0.2338(3) -0.0743(2) 0.0245(9) Uani 1 1 d .
H31A H 0.5150 0.2070 -0.0600 0.029 Uiso 1 1 calc R
H31B H 0.7508 0.2155 -0.0257 0.029 Uiso 1 1 calc R
C41 C 0.4658(7) 0.4370(3) 0.2113(2) 0.0214(8) Uani 1 1 d .
H41A H 0.4024 0.5108 0.1859 0.026 Uiso 1 1 calc R
H41B H 0.6366 0.4302 0.2086 0.026 Uiso 1 1 calc R
C38 C 0.3747(7) 0.2218(3) 0.2912(2) 0.0220(8) Uani 1 1 d .
H38A H 0.2035 0.2347 0.2914 0.026 Uiso 1 1 calc R
H38B H 0.4250 0.1470 0.3174 0.026 Uiso 1 1 calc R
C25 C 0.3655(8) 0.7942(3) -0.0228(3) 0.0339(10) Uani 1 1 d .
H25 H 0.3587 0.8714 -0.0288 0.041 Uiso 1 1 calc R
C44 C 0.1882(7) 0.1325(3) 0.1463(3) 0.0340(10) Uani 1 1 d .
H44A H 0.1760 0.0756 0.1116 0.051 Uiso 1 1 calc R
H44B H 0.1077 0.2039 0.1239 0.051 Uiso 1 1 calc R
H44C H 0.1166 0.1151 0.2017 0.051 Uiso 1 1 calc R
C35 C 0.4329(7) 0.5132(3) 0.3504(2) 0.0260(9) Uani 1 1 d .
H35A H 0.3716 0.5039 0.4081 0.039 Uiso 1 1 calc R
H35B H 0.3690 0.5870 0.3270 0.039 Uiso 1 1 calc R
H35C H 0.6028 0.5034 0.3460 0.039 Uiso 1 1 calc R
C29 C 0.6048(6) 0.3619(3) -0.0893(2) 0.0201(8) Uani 1 1 d .
C32 C 0.8060(7) 0.1663(3) -0.1442(2) 0.0273(9) Uani 1 1 d .
H32 H 0.7319 0.1925 -0.1957 0.033 Uiso 1 1 calc R
C26 C 0.5508(7) 0.7253(3) 0.0138(2) 0.0299(10) Uani 1 1 d .
H26 H 0.6669 0.7559 0.0331 0.036 Uiso 1 1 calc R
C24 C 0.1910(8) 0.7502(3) -0.0506(2) 0.0322(10) Uani 1 1 d .
H24 H 0.0668 0.7977 -0.0749 0.039 Uiso 1 1 calc R
C33 C 1.0599(8) 0.1839(4) -0.1589(3) 0.0555(15) Uani 1 1 d .
H33A H 1.1332 0.1634 -0.1081 0.083 Uiso 1 1 calc R
H33B H 1.0630 0.2614 -0.1766 0.083 Uiso 1 1 calc R
H33C H 1.1450 0.1381 -0.2013 0.083 Uiso 1 1 calc R
C34 C 0.7936(9) 0.0438(4) -0.1243(3) 0.0506(14) Uani 1 1 d .
H34A H 0.8797 0.0022 -0.1688 0.076 Uiso 1 1 calc R
H34B H 0.6308 0.0347 -0.1180 0.076 Uiso 1 1 calc R
H34C H 0.8625 0.0166 -0.0733 0.076 Uiso 1 1 calc R
O2 O 0.5030(4) 0.9438(2) 0.42230(15) 0.0194(6) Uani 1 1 d .
H2A H 0.4108 0.9060 0.4486 0.029 Uiso 1 1 calc R
C30 C 0.4810(7) 0.4029(3) -0.1672(2) 0.0250(9) Uani 1 1 d .
H30A H 0.4495 0.4834 -0.1733 0.037 Uiso 1 1 calc R
H30B H 0.3341 0.3759 -0.1625 0.037 Uiso 1 1 calc R
H30C H 0.5811 0.3754 -0.2152 0.037 Uiso 1 1 calc R
C7 C 0.6866(6) 0.9499(3) 0.4725(2) 0.0179(8) Uani 1 1 d .
C8 C 0.7988(6) 1.0496(3) 0.4343(2) 0.0211(8) Uani 1 1 d .
H8A H 0.8464 1.0423 0.3760 0.032 Uiso 1 1 calc R
H8B H 0.9351 1.0517 0.4619 0.032 Uiso 1 1 calc R
H8C H 0.6854 1.1177 0.4408 0.032 Uiso 1 1 calc R

loop_
_atom_site_aniso_label
_atom_site_aniso_U_11
_atom_site_aniso_U_22
_atom_site_aniso_U_33
_atom_site_aniso_U_23
_atom_site_aniso_U_13
_atom_site_aniso_U_12
P1 0.0157(5) 0.0139(5) 0.0147(5) 0.0005(4) -0.0026(4) -0.0047(4)
O4 0.0156(13) 0.0138(12) 0.0184(14) 0.0035(10) -0.0034(11) -0.0030(11)
O3 0.0179(13) 0.0196(13) 0.0225(15) -0.0019(11) -0.0043(11) -0.0078(11)
C15 0.026(2) 0.0189(19) 0.0127(19) 0.0004(15) -0.0015(16) -0.0068(17)
C17 0.0146(18) 0.0171(18) 0.0148(19) 0.0027(15) -0.0042(15) -0.0047(16)
C16 0.0167(18) 0.0148(18) 0.0141(19) 0.0034(14) -0.0001(15) 0.0013(15)
C1 0.0164(19) 0.0183(19) 0.019(2) 0.0037(15) -0.0021(16) -0.0047(16)
C6 0.0177(19) 0.0151(18) 0.0150(19) 0.0003(15) -0.0005(16) -0.0016(16)
C20 0.021(2) 0.0186(19) 0.020(2) 0.0027(16) -0.0073(16) -0.0022(17)
C18 0.022(2) 0.020(2) 0.019(2) 0.0081(16) -0.0042(16) -0.0057(17)
C2 0.026(2) 0.024(2) 0.022(2) -0.0016(17) -0.0047(17) -0.0086(18)
C4 0.024(2) 0.026(2) 0.021(2) 0.0018(17) 0.0040(17) -0.0098(18)
C9 0.022(2) 0.021(2) 0.019(2) -0.0025(16) -0.0041(17) -0.0042(17)
C5 0.022(2) 0.0180(19) 0.017(2) 0.0017(15) -0.0017(16) -0.0050(17)
C22 0.033(2) 0.042(3) 0.024(2) -0.008(2) -0.0053(19) -0.006(2)
C19 0.026(2) 0.0194(19) 0.019(2) 0.0063(16) 0.0005(17) -0.0094(17)
C21 0.031(2) 0.028(2) 0.029(2) 0.0024(18) -0.0140(19) -0.0098(19)
C14 0.022(2) 0.0177(19) 0.023(2) 0.0005(16) -0.0027(17) -0.0032(17)
C10 0.025(2) 0.025(2) 0.017(2) -0.0014(16) -0.0009(17) -0.0027(18)
C13 0.034(2) 0.0195(19) 0.024(2) 0.0003(17) -0.0030(19) -0.0055(18)
C12 0.024(2) 0.032(2) 0.040(3) -0.017(2) 0.001(2) -0.0022(19)
C3 0.033(2) 0.022(2) 0.013(2) -0.0018(16) -0.0011(17) -0.0003(18)
C11 0.026(2) 0.024(2) 0.054(3) -0.011(2) 0.006(2) -0.0049(19)
P2 0.0164(5) 0.0237(5) 0.0157(5) 0.0031(4) -0.0037(4) -0.0054(4)
O5 0.0171(13) 0.0263(14) 0.0149(13) 0.0026(11) -0.0027(11) -0.0058(12)
O6 0.0180(14) 0.0353(16) 0.0242(16) 0.0013(12) -0.0057(12) -0.0078(13)
O1 0.0196(14) 0.0347(15) 0.0189(14) 0.0042(12) -0.0058(11) -0.0136(13)
C39 0.0109(18) 0.0203(19) 0.022(2) 0.0026(16) -0.0064(16) -0.0039(16)
C42 0.028(2) 0.022(2) 0.019(2) -0.0011(16) 0.0005(17) -0.0104(18)
C23 0.028(2) 0.030(2) 0.019(2) 0.0015(17) -0.0035(17) -0.0050(19)
C36 0.021(2) 0.022(2) 0.017(2) -0.0008(16) -0.0039(17) -0.0017(17)
C27 0.019(2) 0.033(2) 0.022(2) 0.0042(17) -0.0024(17) -0.0065(18)
C28 0.019(2) 0.025(2) 0.013(2) 0.0021(16) 0.0029(16) -0.0022(17)
C37 0.025(2) 0.022(2) 0.018(2) 0.0007(16) -0.0040(17) -0.0047(18)
C40 0.0162(18) 0.0232(19) 0.0136(19) 0.0010(15) -0.0009(15) -0.0040(16)
C43 0.032(2) 0.021(2) 0.048(3) -0.0050(19) -0.001(2) -0.0083(19)
C31 0.024(2) 0.026(2) 0.024(2) 0.0007(17) -0.0047(18) -0.0061(18)
C41 0.024(2) 0.021(2) 0.019(2) 0.0009(16) -0.0026(17) -0.0048(17)
C38 0.025(2) 0.020(2) 0.021(2) 0.0016(16) -0.0041(17) -0.0072(17)
C25 0.041(3) 0.025(2) 0.031(3) 0.0032(19) 0.006(2) -0.003(2)
C44 0.034(2) 0.033(2) 0.040(3) -0.004(2) -0.009(2) -0.012(2)
C35 0.034(2) 0.021(2) 0.023(2) -0.0027(17) -0.0034(18) -0.0034(19)
C29 0.023(2) 0.022(2) 0.016(2) 0.0014(16) -0.0041(16) -0.0074(17)
C32 0.036(2) 0.027(2) 0.021(2) -0.0052(17) -0.0027(19) -0.010(2)
C26 0.033(2) 0.029(2) 0.028(2) 0.0019(18) 0.0012(19) -0.014(2)
C24 0.034(2) 0.031(2) 0.024(2) 0.0064(18) -0.0008(19) 0.004(2)
C33 0.044(3) 0.066(4) 0.061(4) -0.037(3) 0.012(3) -0.016(3)
C34 0.059(3) 0.028(3) 0.058(4) -0.004(2) 0.012(3) -0.002(2)
O2 0.0162(13) 0.0231(14) 0.0194(14) 0.0037(11) -0.0065(11) -0.0054(11)
C30 0.027(2) 0.029(2) 0.020(2) 0.0008(17) -0.0077(17) -0.0088(19)
C7 0.0167(19) 0.0185(19) 0.020(2) -0.0007(16) -0.0069(16) -0.0050(16)
C8 0.020(2) 0.0155(19) 0.028(2) 0.0007(16) -0.0052(17) -0.0042(17)

loop_
_atom_type_symbol
_atom_type_description
_atom_type_scat_dispersion_real
_atom_type_scat_dispersion_imag
_atom_type_scat_source
C C 0.0033 0.0016 'International Tables Vol C Tables 4.2.6.8 and 6.1.1.4'
H H 0.0000 0.0000 'International Tables Vol C Tables 4.2.6.8 and 6.1.1.4'
O O 0.0106 0.0060 'International Tables Vol C Tables 4.2.6.8 and 6.1.1.4'
N N 0.0061 0.0033 'International Tables Vol C Tables 4.2.6.8 and 6.1.1.4'
P P 0.1023 0.0942 'International Tables Vol C Tables 4.2.6.8 and 6.1.1.4'

loop_
_geom_angle_atom_site_label_1
_geom_angle_atom_site_label_2
_geom_angle_atom_site_label_3
_geom_angle
O3 P1 O4 114.18(14)
O3 P1 C6 111.61(15)
O4 P1 C6 106.69(14)
O3 P1 C7 113.96(14)
O4 P1 C7 102.00(14)
C6 P1 C7 107.66(16)
C16 O4 P1 122.4(2)
C16 C15 C14 112.9(3)
C18 C17 C16 108.4(3)
C18 C17 C20 113.8(3)
C16 C17 C20 114.1(3)
O4 C16 C15 107.0(3)
O4 C16 C17 108.6(3)
C15 C16 C17 112.3(3)
C2 C1 C6 120.8(3)
C1 C6 C5 118.9(3)
C1 C6 P1 121.9(2)
C5 C6 P1 119.2(3)
C22 C20 C21 111.2(3)
C22 C20 C17 111.1(3)
C21 C20 C17 113.3(3)
C19 C18 C17 111.6(3)
C1 C2 C3 119.8(3)
C3 C4 C5 121.0(3)
C7 C9 C10 115.4(3)
C4 C5 C6 119.7(3)
C18 C19 C14 111.3(3)
C13 C14 C19 112.4(3)
C13 C14 C15 110.5(3)
C19 C14 C15 109.1(3)
C12 C10 C11 110.2(3)
C12 C10 C9 110.2(3)
C11 C10 C9 111.2(3)
C4 C3 C2 119.9(3)
O6 P2 O5 114.42(14)
O6 P2 C28 112.05(17)
O5 P2 C28 106.59(15)
O6 P2 C29 113.86(16)
O5 P2 C29 102.35(15)
C28 P2 C29 106.76(15)
C40 O5 P2 120.8(2)
C38 C39 C40 107.9(3)
C38 C39 C42 114.5(3)
C40 C39 C42 113.9(3)
C43 C42 C44 110.4(3)
C43 C42 C39 111.1(3)
C44 C42 C39 113.5(3)
C24 C23 C28 119.7(4)
C35 C36 C37 112.3(3)
C35 C36 C41 110.2(3)
C37 C36 C41 109.5(3)
C26 C27 C28 120.2(4)
C27 C28 C23 119.3(3)
C27 C28 P2 122.2(3)
C23 C28 P2 118.4(3)
C38 C37 C36 111.2(3)
O5 C40 C41 107.3(3)
O5 C40 C39 108.8(3)
C41 C40 C39 112.6(3)
C29 C31 C32 119.0(3)
C40 C41 C36 112.4(3)
C37 C38 C39 111.7(3)
C24 C25 C26 120.8(4)
O1 C29 C30 106.0(3)
O1 C29 C31 113.3(3)
C30 C29 C31 113.4(3)
O1 C29 P2 109.6(2)
C30 C29 P2 106.7(3)
C31 C29 P2 107.6(2)
C34 C32 C33 111.2(4)
C34 C32 C31 109.8(3)
C33 C32 C31 111.8(3)
C25 C26 C27 119.7(4)
C25 C24 C23 120.3(4)
O2 C7 C8 106.6(3)
O2 C7 C9 111.1(3)
C8 C7 C9 114.1(3)
O2 C7 P1 109.3(2)
C8 C7 P1 106.7(2)
C9 C7 P1 109.0(2)

loop_
_geom_bond_atom_site_label_1
_geom_bond_atom_site_label_2
_geom_bond_distance
P1 O3 1.489(2)
P1 O4 1.585(2)
P1 C6 1.799(3)
P1 C7 1.847(4)
O4 C16 1.469(4)
C15 C16 1.511(4)
C15 C14 1.535(5)
C17 C18 1.533(5)
C17 C16 1.534(5)
C17 C20 1.548(5)
C1 C2 1.386(5)
C1 C6 1.396(4)
C6 C5 1.406(4)
C20 C22 1.517(5)
C20 C21 1.529(5)
C18 C19 1.521(5)
C2 C3 1.394(5)
C4 C3 1.375(5)
C4 C5 1.388(5)
C9 C7 1.536(5)
C9 C10 1.544(5)
C19 C14 1.525(5)
C14 C13 1.523(5)
C10 C12 1.522(5)
C10 C11 1.531(5)
P2 O6 1.483(2)
P2 O5 1.587(3)
P2 C28 1.802(4)
P2 C29 1.852(4)
O5 C40 1.477(4)
O1 C29 1.431(4)
C39 C38 1.527(5)
C39 C40 1.529(5)
C39 C42 1.544(5)
C42 C43 1.527(5)
C42 C44 1.538(5)
C23 C24 1.394(5)
C23 C28 1.399(5)
C36 C35 1.521(5)
C36 C37 1.523(5)
C36 C41 1.536(5)
C27 C26 1.396(5)
C27 C28 1.396(5)
C37 C38 1.521(5)
C40 C41 1.520(5)
C31 C29 1.533(5)
C31 C32 1.533(5)
C25 C24 1.373(6)
C25 C26 1.380(6)
C29 C30 1.519(5)
C32 C34 1.507(5)
C32 C33 1.509(5)
O2 C7 1.434(4)
C7 C8 1.524(4)
